data_9005485
loop_
_publ_author_name
'Mookherjee, M.'
'Redfern, S. A. T.'
'Zhang, M.'

_publ_section_title
;
 Thermal response of structure and hydroxyl ion of
 phengite-2M_1: an in situ neutron diffraction and FTIR study
 Sample: T = 20 degrees C
;
_journal_name_full 'European Journal of Mineralogy'
_journal_page_first 545
_journal_page_last 555
_journal_paper_doi 10.1127/0935-1221/2001/0013-0545
_journal_volume 13
_journal_year 2001
_chemical_formula_sum 'Al2.28 F0.04 Fe0.28 H1.96 K0.475 Mg0.2 Na0.025 O11.96 Si3.24'
_chemical_name_mineral Phengite
_space_group_IT_number 15
_symmetry_space_group_name_Hall '-C 2yc'
_symmetry_space_group_name_H-M 'C 1 2/c 1'
_cell_angle_alpha 90
_cell_angle_beta 95.734
_cell_angle_gamma 90
_cell_length_a 5.2173
_cell_length_b 9.0493
_cell_length_c 19.989
_cell_formula_units_Z 4
_cell_volume 939.017
_database_code_amcsd 0006872
_diffrn_ambient_temperature 293.15
_exptl_crystal_density_diffrn 2.732
_cod_original_formula_sum 'K.475 Na.025 Al2.28 Mg.2 Fe.28 Si3.24 O11.96 F.04 H1.96'
_cod_database_code 9005485

loop_
_space_group_symop_operation_xyz
x,y,z
1/2+x,1/2+y,z
x,-y,1/2+z
1/2+x,1/2-y,1/2+z
-x,y,1/2-z
1/2-x,1/2+y,1/2-z
-x,-y,-z
1/2-x,1/2-y,-z

loop_
_atom_site_aniso_label
_atom_site_aniso_U_11
_atom_site_aniso_U_22
_atom_site_aniso_U_33
_atom_site_aniso_U_12
_atom_site_aniso_U_13
_atom_site_aniso_U_23
H1 0.06100 0.04700 0.04300 0.04800 0.05300 0.03500

loop_
_atom_site_label
_atom_site_fract_x
_atom_site_fract_y
_atom_site_fract_z
_atom_site_occupancy
_atom_site_U_iso_or_equiv
K 0.00000 0.08700 0.25000 0.47500 0.02200
Na 0.00000 0.08700 0.25000 0.02500 0.02200
Al 0.24200 0.08340 0.00090 0.76000 0.00500
Mg 0.24200 0.08340 0.00090 0.10000 0.00500
Fe 0.24200 0.09340 0.00090 0.14000 0.00500
SiT1 0.46200 0.92500 0.13500 0.81000 0.01500
AlT1 0.46200 0.92500 0.13500 0.19000 0.01500
SiT2 0.45200 0.26000 0.13770 0.81000 0.00600
AlT2 0.45200 0.26000 0.13770 0.19000 0.00600
O1 0.45700 0.93980 0.05130 1.00000 0.01300
O2 0.39400 0.25360 0.05210 1.00000 0.01100
O3 0.45400 0.56200 0.05200 0.98000 0.01200
F3 0.45400 0.56200 0.05200 0.02000 0.01200
O4 0.42900 0.09550 0.16880 1.00000 0.01900
O5 0.23100 0.82050 0.15910 1.00000 0.02800
O6 0.24800 0.36440 0.16930 1.00000 0.01600
H1 0.35000 0.65600 0.05200 0.98000 ?

loop_
_cod_related_entry_id
_cod_related_entry_database
_cod_related_entry_code
1 AMCSD 0006872
